data_4100857
_journal_name_full 'Journal of the American Chemical Society'
_journal_year 2005
_chemical_formula_sum 'C22 H19 N3 O'
_chemical_formula_weight 341.40
_space_group_IT_number 2
_symmetry_cell_setting triclinic
_symmetry_space_group_name_Hall '-P 1'
_symmetry_space_group_name_H-M 'P -1'
_cell_angle_alpha 89.779(2)
_cell_angle_beta 74.853(2)
_cell_angle_gamma 64.089(2)
_cell_formula_units_Z 2
_cell_length_a 9.5472(9)
_cell_length_b 10.0099(10)
_cell_length_c 10.6006(10)
_cell_measurement_temperature 100(2)
_cell_volume 872.44(15)
_diffrn_ambient_temperature 100(2)
_exptl_crystal_density_diffrn 1.300
_cod_depositor_comments
;
The following automatic conversions were performed:
'_symmetry_cell_setting' value 'Triclinic' changed to 'triclinic'
according to '/home/saulius/struct/CIF-dictionaries/cif_core.dic'
dictionary named 'cif_core.dic' version 2.4.1 from 2010-06-29.

Automatic conversion script
Id: cif_fix_enum 1527 2010-12-29 10:47:43Z saulius 
;
_cod_database_code 4100857

loop_
_symmetry_equiv_pos_as_xyz
'x, y, z'
'-x, -y, -z'

loop_
_atom_site_label
_atom_site_type_symbol
_atom_site_fract_x
_atom_site_fract_y
_atom_site_fract_z
_atom_site_U_iso_or_equiv
_atom_site_adp_type
_atom_site_occupancy
_atom_site_symmetry_multiplicity
_atom_site_calc_flag
_atom_site_refinement_flags
_atom_site_disorder_assembly
_atom_site_disorder_group
O1 O 0.19105(12) 0.48606(11) 0.45427(10) 0.0182(2) Uani 1 1 d . . .
H1 H 0.2409 0.4638 0.5128 0.022 Uiso 1 1 d R . .
N1 N 0.36845(14) 0.66810(13) 0.37730(12) 0.0159(3) Uani 1 1 d . . .
N2 N 0.49207(15) 0.69187(14) 0.38965(12) 0.0183(3) Uani 1 1 d . . .
N3 N 0.62331(15) 0.56142(14) 0.35921(12) 0.0183(3) Uani 1 1 d . . .
C4 C 0.58166(18) 0.45571(17) 0.32666(14) 0.0162(3) Uani 1 1 d . . .
H4A H 0.6542 0.3524 0.3003 0.019 Uiso 1 1 calc R . .
C5 C 0.41909(18) 0.52083(16) 0.33758(14) 0.0152(3) Uani 1 1 d . . .
C6 C 0.30443(18) 0.45772(16) 0.32745(14) 0.0167(3) Uani 1 1 d . . .
C10 C 0.20457(18) 0.79679(16) 0.40927(15) 0.0192(3) Uani 1 1 d . . .
H10A H 0.1344 0.7699 0.3716 0.023 Uiso 1 1 calc R . .
H10B H 0.2130 0.8825 0.3672 0.023 Uiso 1 1 calc R . .
C11 C 0.12501(17) 0.84462(16) 0.55569(15) 0.0172(3) Uani 1 1 d . . .
C12 C 0.16840(18) 0.93094(17) 0.62482(16) 0.0206(3) Uani 1 1 d . . .
H12A H 0.2504 0.9581 0.5801 0.025 Uiso 1 1 calc R . .
C13 C 0.09324(19) 0.97778(18) 0.75831(16) 0.0230(4) Uani 1 1 d . . .
H13A H 0.1240 1.0365 0.8048 0.028 Uiso 1 1 calc R . .
C14 C -0.02672(19) 0.93905(18) 0.82405(16) 0.0238(4) Uani 1 1 d . . .
H14A H -0.0780 0.9708 0.9157 0.029 Uiso 1 1 calc R . .
C15 C -0.07202(19) 0.85389(17) 0.75604(16) 0.0225(4) Uani 1 1 d . . .
H15A H -0.1546 0.8275 0.8010 0.027 Uiso 1 1 calc R . .
C16 C 0.00314(18) 0.80734(17) 0.62250(16) 0.0203(3) Uani 1 1 d . . .
H16A H -0.0287 0.7495 0.5761 0.024 Uiso 1 1 calc R . .
C21 C 0.20430(18) 0.53423(16) 0.23278(14) 0.0164(3) Uani 1 1 d . . .
C22 C 0.26575(19) 0.59007(17) 0.12339(15) 0.0200(3) Uani 1 1 d . . .
H22A H 0.3701 0.5862 0.1082 0.024 Uiso 1 1 calc R . .
C23 C 0.17553(19) 0.65153(17) 0.03611(15) 0.0219(4) Uani 1 1 d . . .
H23A H 0.2182 0.6897 -0.0385 0.026 Uiso 1 1 calc R . .
C24 C 0.0240(2) 0.65736(18) 0.05742(16) 0.0236(4) Uani 1 1 d . . .
H24A H -0.0371 0.6982 -0.0030 0.028 Uiso 1 1 calc R . .
C25 C -0.03863(19) 0.60346(17) 0.16719(16) 0.0223(4) Uani 1 1 d . . .
H25A H -0.1435 0.6086 0.1826 0.027 Uiso 1 1 calc R . .
C26 C 0.05076(19) 0.54215(17) 0.25464(15) 0.0200(3) Uani 1 1 d . . .
H26A H 0.0070 0.5054 0.3298 0.024 Uiso 1 1 calc R . .
C31 C 0.39977(17) 0.28777(17) 0.27975(15) 0.0172(3) Uani 1 1 d . . .
C32 C 0.39692(19) 0.18493(17) 0.36736(16) 0.0208(3) Uani 1 1 d . . .
H32A H 0.3400 0.2190 0.4580 0.025 Uiso 1 1 calc R . .
C33 C 0.4769(2) 0.03233(18) 0.32333(17) 0.0252(4) Uani 1 1 d . . .
H33A H 0.4746 -0.0372 0.3841 0.030 Uiso 1 1 calc R . .
C34 C 0.5596(2) -0.01869(18) 0.19182(18) 0.0275(4) Uani 1 1 d . . .
H34A H 0.6126 -0.1229 0.1619 0.033 Uiso 1 1 calc R . .
C35 C 0.56489(19) 0.08290(18) 0.10366(17) 0.0257(4) Uani 1 1 d . . .
H35A H 0.6226 0.0483 0.0132 0.031 Uiso 1 1 calc R . .
C36 C 0.48580(18) 0.23506(18) 0.14768(16) 0.0214(3) Uani 1 1 d . . .
H36A H 0.4904 0.3042 0.0870 0.026 Uiso 1 1 calc R . .

loop_
_atom_site_aniso_label
_atom_site_aniso_U_11
_atom_site_aniso_U_22
_atom_site_aniso_U_33
_atom_site_aniso_U_23
_atom_site_aniso_U_13
_atom_site_aniso_U_12
O1 0.0186(5) 0.0213(6) 0.0138(5) 0.0039(4) -0.0043(4) -0.0083(5)
N1 0.0181(6) 0.0144(6) 0.0156(6) 0.0035(5) -0.0054(5) -0.0074(5)
N2 0.0212(7) 0.0171(7) 0.0187(7) 0.0050(5) -0.0070(5) -0.0099(6)
N3 0.0194(7) 0.0187(7) 0.0163(7) 0.0034(5) -0.0045(5) -0.0085(6)
C4 0.0196(8) 0.0146(7) 0.0129(7) 0.0022(6) -0.0035(6) -0.0071(6)
C5 0.0205(8) 0.0127(7) 0.0111(7) 0.0029(6) -0.0046(6) -0.0064(6)
C6 0.0176(7) 0.0158(8) 0.0152(8) 0.0025(6) -0.0036(6) -0.0069(6)
C10 0.0201(8) 0.0126(8) 0.0218(8) 0.0035(6) -0.0082(6) -0.0037(6)
C11 0.0169(7) 0.0106(7) 0.0210(8) 0.0050(6) -0.0089(6) -0.0016(6)
C12 0.0183(8) 0.0164(8) 0.0260(9) 0.0037(7) -0.0080(7) -0.0059(6)
C13 0.0239(8) 0.0189(8) 0.0239(9) -0.0001(7) -0.0105(7) -0.0056(7)
C14 0.0244(9) 0.0220(8) 0.0181(8) 0.0030(7) -0.0063(7) -0.0044(7)
C15 0.0212(8) 0.0186(8) 0.0253(9) 0.0064(7) -0.0059(7) -0.0073(7)
C16 0.0209(8) 0.0127(8) 0.0261(9) 0.0025(6) -0.0109(7) -0.0044(6)
C21 0.0194(8) 0.0104(7) 0.0169(8) -0.0017(6) -0.0047(6) -0.0048(6)
C22 0.0202(8) 0.0205(8) 0.0190(8) 0.0009(6) -0.0037(6) -0.0100(7)
C23 0.0303(9) 0.0201(8) 0.0152(8) 0.0035(6) -0.0059(7) -0.0118(7)
C24 0.0299(9) 0.0200(8) 0.0230(9) 0.0040(7) -0.0140(7) -0.0095(7)
C25 0.0206(8) 0.0211(8) 0.0274(9) 0.0028(7) -0.0096(7) -0.0098(7)
C26 0.0225(8) 0.0177(8) 0.0195(8) 0.0027(6) -0.0049(6) -0.0095(7)
C31 0.0159(7) 0.0171(8) 0.0219(8) 0.0019(6) -0.0085(6) -0.0086(6)
C32 0.0237(8) 0.0199(8) 0.0229(8) 0.0045(7) -0.0096(7) -0.0119(7)
C33 0.0285(9) 0.0176(8) 0.0366(10) 0.0088(7) -0.0162(8) -0.0130(7)
C34 0.0234(9) 0.0149(8) 0.0443(11) -0.0023(7) -0.0134(8) -0.0066(7)
C35 0.0216(8) 0.0234(9) 0.0279(9) -0.0061(7) -0.0047(7) -0.0078(7)
C36 0.0199(8) 0.0216(8) 0.0230(8) 0.0029(7) -0.0055(6) -0.0101(7)

loop_
_geom_bond_atom_site_label_1
_geom_bond_atom_site_label_2
_geom_bond_distance
_geom_bond_site_symmetry_2
_geom_bond_publ_flag
O1 C6 1.4261(17) . ?
N1 N2 1.3391(17) . ?
N1 C5 1.3637(19) . ?
N1 C10 1.4788(18) . ?
N2 N3 1.3196(17) . ?
N3 C4 1.356(2) . ?
C4 C5 1.367(2) . ?
C5 C6 1.508(2) . ?
C6 C21 1.537(2) . ?
C6 C31 1.546(2) . ?
C10 C11 1.512(2) . ?
C11 C12 1.390(2) . ?
C11 C16 1.393(2) . ?
C12 C13 1.385(2) . ?
C13 C14 1.384(2) . ?
C14 C15 1.387(2) . ?
C15 C16 1.385(2) . ?
C21 C22 1.388(2) . ?
C21 C26 1.389(2) . ?
C22 C23 1.388(2) . ?
C23 C24 1.379(2) . ?
C24 C25 1.384(2) . ?
C25 C26 1.384(2) . ?
C31 C32 1.388(2) . ?
C31 C36 1.393(2) . ?
C32 C33 1.391(2) . ?
C33 C34 1.380(2) . ?
C34 C35 1.387(2) . ?
C35 C36 1.387(2) . ?

loop_
_cod_related_entry_id
_cod_related_entry_database
_cod_related_entry_code
1 ChemSpider 30659951
